data_2241966
loop_
_publ_author_name
'Schilde, Uwe'
'Kelling, Alexandra'
'Umbreen, Sumaira'
'Linker, Torsten'

_publ_section_title
;
 Crystal structures of three bicyclic carbohydrate derivatives
;
_journal_coeditor_code ZL2684
_journal_issue 12
_journal_name_full 'Acta Crystallographica Section E'
_journal_page_first 1839
_journal_page_last 1844
_journal_paper_doi 10.1107/S2056989016018727
_journal_volume 72
_journal_year 2016
_chemical_formula_iupac 'C14 H18 O8'
_chemical_formula_moiety 'C14 H18 O8'
_chemical_formula_sum 'C14 H18 O8'
_chemical_formula_weight 314.28
_chemical_name_systematic
'[(1<i>R</i>,3<i>R</i>,4<i>R</i>,5<i>R</i>,6<i>S</i>)-4,5-Bis(acetyloxy)-7-oxo-2-oxabicyclo[4.2.0]octan-3-yl]methyl acetate'
_space_group_crystal_system monoclinic
_space_group_IT_number 4
_space_group_name_Hall 'P 2yb'
_space_group_name_H-M_alt 'P 1 21 1'
_symmetry_space_group_name_Hall 'P 2yb'
_symmetry_space_group_name_H-M 'P 1 21 1'
_atom_sites_solution_hydrogens mixed
_atom_sites_solution_primary direct
_atom_sites_solution_secondary difmap
_audit_creation_method SHELXL-2014/7
_cell_angle_alpha 90
_cell_angle_beta 96.837(4)
_cell_angle_gamma 90
_cell_formula_units_Z 4
_cell_length_a 9.5538(6)
_cell_length_b 8.3655(3)
_cell_length_c 19.1395(10)
_cell_measurement_reflns_used 15828
_cell_measurement_temperature 210(2)
_cell_measurement_theta_max 29.55
_cell_measurement_theta_min 2.14
_cell_volume 1518.80(14)
_computing_cell_refinement
;
X-AREA (Stoe & Cie, 2011)
;
_computing_data_collection
;
X-AREA (Stoe & Cie, 2011)
;
_computing_data_reduction
;
X-RED (Stoe & Cie, 2011)
;
_computing_molecular_graphics
;
ORTEP-3 for Windows (Farrugia, 2012) and
DIAMOND (Brandenburg, 2016)
;
_computing_publication_material
;
SHELXL2014 (Sheldrick, 2015) and publCIF (Westrip, 2010)
;
_computing_structure_refinement
;
SHELXL2014 (Sheldrick, 2015)
;
_computing_structure_solution
;
SHELXS97 (Sheldrick, 2008)
;
_diffrn_ambient_temperature 210(2)
_diffrn_detector_area_resol_mean 6.67
_diffrn_measured_fraction_theta_full 1.000
_diffrn_measured_fraction_theta_max 1.000
_diffrn_measurement_device '2-circle goniometer'
_diffrn_measurement_device_type 'Stoe IPDS 2'
_diffrn_measurement_method 'rotation method'
_diffrn_radiation_type MoK\a
_diffrn_radiation_wavelength 0.71073
_diffrn_reflns_av_R_equivalents 0.0255
_diffrn_reflns_limit_h_max 11
_diffrn_reflns_limit_h_min -11
_diffrn_reflns_limit_k_max 9
_diffrn_reflns_limit_k_min -10
_diffrn_reflns_limit_l_max 21
_diffrn_reflns_limit_l_min -23
_diffrn_reflns_number 10373
_diffrn_reflns_theta_full 25.000
_diffrn_reflns_theta_max 25.499
_diffrn_reflns_theta_min 2.143
_exptl_absorpt_coefficient_mu 0.114
_exptl_absorpt_correction_T_max 0.8896
_exptl_absorpt_correction_T_min 0.8001
_exptl_absorpt_correction_type integration
_exptl_absorpt_process_details
;
(X-RED; Stoe & Cie, 2011)
;
_exptl_crystal_colour colourless
_exptl_crystal_density_diffrn 1.374
_exptl_crystal_density_method 'not measured'
_exptl_crystal_description prism
_exptl_crystal_F_000 664
_exptl_crystal_size_max 0.780
_exptl_crystal_size_mid 0.370
_exptl_crystal_size_min 0.140
_refine_diff_density_max 0.164
_refine_diff_density_min -0.175
_refine_ls_extinction_coef 0.0067(15)
_refine_ls_extinction_expression Fc^*^=kFc[1+0.001xFc^2^\l^3^/sin(2\q)]^-1/4^
_refine_ls_extinction_method
;
SHELXL2014 (Sheldrick, 2015)
;
_refine_ls_goodness_of_fit_ref 1.026
_refine_ls_hydrogen_treatment mixed
_refine_ls_matrix_type full
_refine_ls_number_parameters 458
_refine_ls_number_reflns 5034
_refine_ls_number_restraints 1
_refine_ls_restrained_S_all 1.026
_refine_ls_R_factor_all 0.0390
_refine_ls_R_factor_gt 0.0318
_refine_ls_shift/su_max 0.056
_refine_ls_shift/su_mean 0.001
_refine_ls_structure_factor_coef Fsqd
_refine_ls_weighting_details 'w=1/[\s^2^(Fo^2^)+(0.0508P)^2^+0.0259P] where P=(Fo^2^+2Fc^2^)/3'
_refine_ls_weighting_scheme calc
_refine_ls_wR_factor_gt 0.0783
_refine_ls_wR_factor_ref 0.0816
_reflns_number_gt 4398
_reflns_number_total 5034
_reflns_threshold_expression 'I > 2\s(I)'
_cod_data_source_file zl2684sup1.cif
_cod_data_source_block I
_cod_database_code 2241966
_shelx_space_group_comment
;
The symmetry employed for this shelxl refinement is uniquely defined
by the following loop, which should always be used as a source of
symmetry information in preference to the above space-group names.
They are only intended as comments.
;
_shelx_estimated_absorpt_t_min 0.916
_shelx_estimated_absorpt_t_max 0.984

loop_
_space_group_symop_operation_xyz
'x, y, z'
'-x, y+1/2, -z'

loop_
_atom_site_type_symbol
_atom_site_label
_atom_site_fract_x
_atom_site_fract_y
_atom_site_fract_z
_atom_site_U_iso_or_equiv
_atom_site_adp_type
_atom_site_calc_flag
_atom_site_occupancy
C C1A 0.2095(3) -0.0487(3) 0.02643(14) 0.0311(5) Uani d 1
H H1A 0.249(3) -0.114(4) -0.0088(16) 0.037 Uiso d 1
C C2A 0.4221(3) 0.1880(4) -0.01979(14) 0.0333(6) Uani d 1
H H21A 0.495(3) 0.272(4) -0.0057(17) 0.040 Uiso d 1
H H22A 0.454(3) 0.084(4) -0.0100(16) 0.040 Uiso d 1
C C3A 0.2922(2) 0.2231(3) 0.01673(14) 0.0300(5) Uani d 1
H H3A 0.248(3) 0.322(4) 0.0017(16) 0.036 Uiso d 1
C C4A 0.3247(2) 0.2420(3) 0.09606(14) 0.0290(5) Uani d 1
H H4A 0.396(3) 0.320(4) 0.1075(15) 0.035 Uiso d 1
C C5A 0.3705(2) 0.0867(3) 0.13265(13) 0.0297(5) Uani d 1
H H5A 0.369(3) 0.094(4) 0.1822(16) 0.036 Uiso d 1
C C6A 0.2818(2) -0.0534(3) 0.10354(14) 0.0303(5) Uani d 1
H H6A 0.329(3) -0.156(4) 0.1096(16) 0.036 Uiso d 1
C C7A 0.1355(3) -0.0826(3) 0.12591(15) 0.0363(6) Uani d 1
C C8A 0.0717(3) -0.1125(4) 0.05072(16) 0.0411(7) Uani d 1
H H81A -0.015(3) -0.047(4) 0.0315(17) 0.049 Uiso d 1
H H82A 0.057(3) -0.223(5) 0.0436(17) 0.049 Uiso d 1
C C9A 0.3597(3) 0.0744(4) -0.13316(13) 0.0341(6) Uani d 1
C C10A 0.3165(4) 0.1147(4) -0.20872(16) 0.0542(8) Uani d 1
H H101 0.3998 0.1261 -0.2327 0.081 Uiso calc 1
H H102 0.2642 0.2144 -0.2118 0.081 Uiso calc 1
H H103 0.2575 0.0300 -0.2307 0.081 Uiso calc 1
C C11A 0.1685(3) 0.4453(4) 0.12575(16) 0.0396(6) Uani d 1
C C12A 0.0374(4) 0.4765(4) 0.15925(19) 0.0527(8) Uani d 1
H H121 0.0264 0.3941 0.1939 0.079 Uiso calc 1
H H122 -0.0436 0.4753 0.1235 0.079 Uiso calc 1
H H123 0.0443 0.5801 0.1821 0.079 Uiso calc 1
C C13A 0.6163(3) 0.0545(3) 0.17332(14) 0.0341(6) Uani d 1
C C14A 0.7591(3) 0.0614(4) 0.15023(16) 0.0432(7) Uani d 1
H H141 0.7759 0.1678 0.1329 0.065 Uiso calc 1
H H142 0.7654 -0.0159 0.1130 0.065 Uiso calc 1
H H143 0.8291 0.0368 0.1897 0.065 Uiso calc 1
C C1B 0.8060(3) 0.1601(3) 0.46463(14) 0.0342(6) Uani d 1
H H1B 0.759(3) 0.085(4) 0.4973(16) 0.041 Uiso d 1
C C2B 0.5757(3) 0.3730(4) 0.50869(14) 0.0346(6) Uani d 1
H H21B 0.495(4) 0.447(4) 0.4929(17) 0.042 Uiso d 1
H H22B 0.547(3) 0.270(4) 0.4971(17) 0.042 Uiso d 1
C C3B 0.7071(3) 0.4238(3) 0.47699(14) 0.0301(5) Uani d 1
H H3B 0.740(3) 0.525(4) 0.4984(16) 0.036 Uiso d 1
C C4B 0.6819(2) 0.4485(3) 0.39728(13) 0.0285(5) Uani d 1
H H4B 0.606(3) 0.526(4) 0.3844(14) 0.034 Uiso d 1
C C5B 0.6479(2) 0.2944(3) 0.35714(14) 0.0302(5) Uani d 1
H H5B 0.658(3) 0.314(4) 0.3089(17) 0.036 Uiso d 1
C C6B 0.7401(3) 0.1586(3) 0.38603(13) 0.0308(5) Uani d 1
H H6B 0.694(3) 0.060(4) 0.3727(15) 0.037 Uiso d 1
C C7B 0.8903(3) 0.1465(4) 0.36648(16) 0.0410(7) Uani d 1
C C8B 0.9501(3) 0.1105(4) 0.44202(18) 0.0464(7) Uani d 1
H H81B 1.042(3) 0.187(4) 0.4664(17) 0.056 Uiso d 1
H H82B 0.968(4) 0.000(5) 0.4508(19) 0.056 Uiso d 1
C C9B 0.6282(3) 0.2577(4) 0.62289(14) 0.0341(6) Uani d 1
C C10B 0.6537(4) 0.2963(4) 0.69939(16) 0.0535(8) Uani d 1
H H104 0.7407 0.3563 0.7090 0.080 Uiso calc 1
H H105 0.6609 0.1979 0.7264 0.080 Uiso calc 1
H H106 0.5759 0.3597 0.7126 0.080 Uiso calc 1
C C11B 0.8400(3) 0.6613(4) 0.37799(14) 0.0367(6) Uani d 1
C C12B 0.9765(3) 0.6992(4) 0.35068(16) 0.0468(7) Uani d 1
H H124 1.0119 0.6043 0.3296 0.070 Uiso calc 1
H H125 1.0446 0.7349 0.3892 0.070 Uiso calc 1
H H126 0.9616 0.7831 0.3156 0.070 Uiso calc 1
C C13B 0.4024(3) 0.3092(3) 0.31491(15) 0.0361(6) Uani d 1
C C14B 0.2604(3) 0.2601(4) 0.33094(19) 0.0547(8) Uani d 1
H H144 0.2188 0.3458 0.3556 0.082 Uiso calc 1
H H145 0.2686 0.1651 0.3603 0.082 Uiso calc 1
H H146 0.2009 0.2371 0.2874 0.082 Uiso calc 1
O O1A 0.18233(17) 0.1092(2) -0.00005(9) 0.0314(4) Uani d 1
O O2A 0.3858(2) 0.2071(2) -0.09450(10) 0.0366(4) Uani d 1
O O3A 0.3709(2) -0.0591(2) -0.10975(11) 0.0420(5) Uani d 1
O O4A 0.19707(17) 0.2879(2) 0.12476(9) 0.0323(4) Uani d 1
O O5A 0.2391(3) 0.5442(3) 0.10160(14) 0.0595(6) Uani d 1
O O6A 0.51487(16) 0.0650(2) 0.11827(9) 0.0331(4) Uani d 1
O O7A 0.5913(2) 0.0400(3) 0.23252(11) 0.0547(6) Uani d 1
O O8A 0.0895(2) -0.0812(3) 0.18155(12) 0.0540(6) Uani d 1
O O1B 0.82288(18) 0.3164(2) 0.49431(9) 0.0329(4) Uani d 1
O O2B 0.6021(2) 0.3904(2) 0.58421(10) 0.0400(4) Uani d 1
O O3B 0.6300(2) 0.1255(2) 0.59829(10) 0.0411(5) Uani d 1
O O4B 0.81215(17) 0.5039(2) 0.37353(9) 0.0322(4) Uani d 1
O O5B 0.7642(2) 0.7555(3) 0.40164(14) 0.0577(6) Uani d 1
O O6B 0.50348(16) 0.2534(2) 0.36506(9) 0.0327(4) Uani d 1
O O7B 0.4278(2) 0.3865(3) 0.26526(11) 0.0478(5) Uani d 1
O O8B 0.9393(2) 0.1651(4) 0.31262(12) 0.0636(7) Uani d 1

loop_
_atom_site_aniso_label
_atom_site_aniso_U_11
_atom_site_aniso_U_22
_atom_site_aniso_U_33
_atom_site_aniso_U_12
_atom_site_aniso_U_13
_atom_site_aniso_U_23
C1A 0.0304(12) 0.0259(13) 0.0362(14) -0.0017(10) 0.0006(10) -0.0029(12)
C2A 0.0349(13) 0.0311(14) 0.0333(14) -0.0036(11) 0.0017(10) -0.0015(12)
C3A 0.0283(12) 0.0245(14) 0.0365(14) 0.0003(10) 0.0001(10) -0.0003(11)
C4A 0.0248(12) 0.0256(12) 0.0363(13) -0.0007(10) 0.0020(10) -0.0049(11)
C5A 0.0249(12) 0.0334(14) 0.0300(12) 0.0032(10) -0.0006(9) -0.0037(11)
C6A 0.0295(13) 0.0256(13) 0.0355(14) 0.0042(10) 0.0021(10) 0.0015(11)
C7A 0.0304(13) 0.0363(16) 0.0413(15) 0.0021(10) 0.0012(11) 0.0104(12)
C8A 0.0326(14) 0.0413(17) 0.0478(17) -0.0102(12) -0.0009(12) 0.0021(14)
C9A 0.0320(13) 0.0373(16) 0.0336(13) 0.0021(11) 0.0070(10) -0.0029(13)
C10A 0.072(2) 0.056(2) 0.0346(15) 0.0015(16) 0.0057(14) -0.0039(15)
C11A 0.0454(15) 0.0307(15) 0.0424(16) 0.0087(12) 0.0041(12) -0.0049(13)
C12A 0.0566(19) 0.0470(19) 0.057(2) 0.0182(14) 0.0155(15) -0.0022(16)
C13A 0.0304(13) 0.0312(14) 0.0380(15) 0.0021(10) -0.0067(10) -0.0038(12)
C14A 0.0278(13) 0.0438(17) 0.0558(17) -0.0030(12) -0.0039(11) -0.0054(15)
C1B 0.0345(13) 0.0293(13) 0.0369(14) 0.0036(10) -0.0037(11) 0.0005(12)
C2B 0.0365(14) 0.0336(15) 0.0333(14) 0.0027(12) 0.0020(10) 0.0017(12)
C3B 0.0323(13) 0.0238(13) 0.0334(14) -0.0020(10) 0.0005(10) -0.0022(11)
C4B 0.0246(12) 0.0265(13) 0.0343(13) 0.0004(10) 0.0023(9) 0.0025(11)
C5B 0.0265(12) 0.0331(14) 0.0303(13) -0.0041(10) 0.0004(9) -0.0005(11)
C6B 0.0305(12) 0.0253(13) 0.0356(14) -0.0022(10) -0.0006(10) -0.0051(11)
C7B 0.0324(14) 0.0421(17) 0.0473(17) 0.0015(11) 0.0001(12) -0.0137(13)
C8B 0.0350(15) 0.0453(19) 0.0566(18) 0.0133(12) -0.0038(12) -0.0096(15)
C9B 0.0311(13) 0.0389(16) 0.0333(13) -0.0047(11) 0.0074(10) 0.0006(12)
C10B 0.071(2) 0.055(2) 0.0342(15) -0.0090(16) 0.0094(14) -0.0037(15)
C11B 0.0443(15) 0.0299(14) 0.0352(14) -0.0086(12) 0.0013(11) 0.0012(12)
C12B 0.0500(16) 0.0489(18) 0.0429(16) -0.0209(14) 0.0109(12) -0.0051(14)
C13B 0.0318(14) 0.0347(15) 0.0388(15) 0.0015(10) -0.0077(11) -0.0037(13)
C14B 0.0304(15) 0.055(2) 0.076(2) -0.0004(13) -0.0061(14) 0.0057(18)
O1A 0.0268(9) 0.0286(10) 0.0368(9) -0.0021(7) -0.0050(7) -0.0004(8)
O2A 0.0473(10) 0.0299(10) 0.0329(10) -0.0014(8) 0.0060(7) -0.0004(8)
O3A 0.0499(12) 0.0338(12) 0.0429(11) 0.0033(8) 0.0076(9) -0.0037(9)
O4A 0.0298(9) 0.0282(10) 0.0391(10) 0.0032(7) 0.0053(7) -0.0053(8)
O5A 0.0665(14) 0.0283(11) 0.0885(17) 0.0045(10) 0.0293(12) 0.0019(12)
O6A 0.0227(8) 0.0427(11) 0.0327(9) 0.0037(7) -0.0019(7) -0.0046(9)
O7A 0.0413(11) 0.0849(18) 0.0355(11) 0.0043(11) -0.0057(8) 0.0007(12)
O8A 0.0421(11) 0.0744(18) 0.0471(13) 0.0039(10) 0.0124(9) 0.0110(12)
O1B 0.0306(9) 0.0303(10) 0.0356(9) 0.0026(7) -0.0050(7) -0.0037(8)
O2B 0.0528(11) 0.0331(10) 0.0355(10) 0.0009(8) 0.0114(8) -0.0024(9)
O3B 0.0534(12) 0.0322(12) 0.0376(10) -0.0055(8) 0.0047(8) 0.0000(9)
O4B 0.0316(9) 0.0288(10) 0.0364(10) -0.0056(7) 0.0049(7) -0.0001(8)
O5B 0.0628(14) 0.0280(11) 0.0859(17) -0.0037(10) 0.0241(12) -0.0034(12)
O6B 0.0242(8) 0.0356(10) 0.0368(10) -0.0036(7) -0.0026(7) 0.0033(8)
O7B 0.0463(11) 0.0540(14) 0.0404(11) 0.0035(10) -0.0056(9) 0.0062(11)
O8B 0.0405(12) 0.100(2) 0.0519(14) -0.0025(12) 0.0115(10) -0.0186(14)

loop_
_atom_type_symbol
_atom_type_description
_atom_type_scat_dispersion_real
_atom_type_scat_dispersion_imag
_atom_type_scat_source
C C 0.0033 0.0016 'International Tables Vol C Tables 4.2.6.8 and 6.1.1.4'
H H 0.0000 0.0000 'International Tables Vol C Tables 4.2.6.8 and 6.1.1.4'
O O 0.0106 0.0060 'International Tables Vol C Tables 4.2.6.8 and 6.1.1.4'

loop_
_exptl_crystal_face_index_h
_exptl_crystal_face_index_k
_exptl_crystal_face_index_l
_exptl_crystal_face_perp_dist
6 17 -30 0.7172
-5 18 30 0.9887
-1 -22 30 0.4708
-23 1 -30 0.7184
7 30 21 0.5340
21 -7 30 0.8261
10 -14 -30 1.1785

loop_
_geom_angle_atom_site_label_1
_geom_angle_atom_site_label_2
_geom_angle_atom_site_label_3
_geom_angle
O1A C1A C8A 107.5(2)
O1A C1A C6A 113.7(2)
C8A C1A C6A 90.2(2)
O1A C1A H1A 110.0(18)
C8A C1A H1A 115.4(18)
C6A C1A H1A 118.4(17)
O2A C2A C3A 108.8(2)
O2A C2A H21A 105.4(18)
C3A C2A H21A 108.4(18)
O2A C2A H22A 109.6(19)
C3A C2A H22A 110.5(18)
H21A C2A H22A 114(2)
O1A C3A C4A 110.6(2)
O1A C3A C2A 112.7(2)
C4A C3A C2A 113.4(2)
O1A C3A H3A 103.1(18)
C4A C3A H3A 103.9(18)
C2A C3A H3A 112.4(18)
O4A C4A C5A 105.2(2)
O4A C4A C3A 108.99(18)
C5A C4A C3A 112.7(2)
O4A C4A H4A 110.4(18)
C5A C4A H4A 108.6(18)
C3A C4A H4A 110.9(18)
O6A C5A C4A 104.4(2)
O6A C5A C6A 109.7(2)
C4A C5A C6A 112.08(19)
O6A C5A H5A 108.8(16)
C4A C5A H5A 111.6(18)
C6A C5A H5A 110.2(18)
C5A C6A C7A 120.7(2)
C5A C6A C1A 119.7(2)
C7A C6A C1A 87.25(19)
C5A C6A H6A 114.2(18)
C7A C6A H6A 104.6(18)
C1A C6A H6A 106.5(18)
O8A C7A C8A 134.1(3)
O8A C7A C6A 133.7(3)
C8A C7A C6A 92.2(2)
C7A C8A C1A 88.15(19)
C7A C8A H81A 118.0(19)
C1A C8A H81A 112.8(19)
C7A C8A H82A 110(2)
C1A C8A H82A 115(2)
H81A C8A H82A 112(3)
O3A C9A O2A 124.1(2)
O3A C9A C10A 124.9(3)
O2A C9A C10A 111.0(3)
C9A C10A H101 109.5
C9A C10A H102 109.5
H101 C10A H102 109.5
C9A C10A H103 109.5
H101 C10A H103 109.5
H102 C10A H103 109.5
O5A C11A O4A 123.2(3)
O5A C11A C12A 125.8(3)
O4A C11A C12A 111.0(3)
C11A C12A H121 109.5
C11A C12A H122 109.5
H121 C12A H122 109.5
C11A C12A H123 109.5
H121 C12A H123 109.5
H122 C12A H123 109.5
O7A C13A O6A 122.9(2)
O7A C13A C14A 125.6(2)
O6A C13A C14A 111.4(2)
C13A C14A H141 109.5
C13A C14A H142 109.5
H141 C14A H142 109.5
C13A C14A H143 109.5
H141 C14A H143 109.5
H142 C14A H143 109.5
O1B C1B C8B 107.2(2)
O1B C1B C6B 113.9(2)
C8B C1B C6B 89.9(2)
O1B C1B H1B 110.7(18)
C8B C1B H1B 118.3(18)
C6B C1B H1B 115.4(17)
O2B C2B C3B 108.5(2)
O2B C2B H21B 106.0(19)
C3B C2B H21B 110.2(19)
O2B C2B H22B 110(2)
C3B C2B H22B 113.5(19)
H21B C2B H22B 108(3)
O1B C3B C2B 112.6(2)
O1B C3B C4B 109.9(2)
C2B C3B C4B 113.4(2)
O1B C3B H3B 104.3(18)
C2B C3B H3B 108.2(17)
C4B C3B H3B 108.0(18)
O4B C4B C5B 104.65(19)
O4B C4B C3B 108.45(19)
C5B C4B C3B 112.9(2)
O4B C4B H4B 110.4(17)
C5B C4B H4B 109.0(17)
C3B C4B H4B 111.3(16)
O6B C5B C6B 107.9(2)
O6B C5B C4B 107.3(2)
C6B C5B C4B 112.1(2)
O6B C5B H5B 110.4(17)
C6B C5B H5B 111.2(18)
C4B C5B H5B 107.9(19)
C5B C6B C7B 119.1(2)
C5B C6B C1B 120.0(2)
C7B C6B C1B 87.35(19)
C5B C6B H6B 108.8(18)
C7B C6B H6B 107.2(17)
C1B C6B H6B 112.6(18)
O8B C7B C8B 134.9(3)
O8B C7B C6B 132.8(3)
C8B C7B C6B 92.2(2)
C7B C8B C1B 88.1(2)
C7B C8B H81B 117.4(17)
C1B C8B H81B 113.7(17)
C7B C8B H82B 114(2)
C1B C8B H82B 111(2)
H81B C8B H82B 111(3)
O3B C9B O2B 123.7(2)
O3B C9B C10B 125.1(3)
O2B C9B C10B 111.2(3)
C9B C10B H104 109.5
C9B C10B H105 109.5
H104 C10B H105 109.5
C9B C10B H106 109.5
H104 C10B H106 109.5
H105 C10B H106 109.5
O5B C11B O4B 123.1(3)
O5B C11B C12B 125.8(3)
O4B C11B C12B 111.1(3)
C11B C12B H124 109.5
C11B C12B H125 109.5
H124 C12B H125 109.5
C11B C12B H126 109.5
H124 C12B H126 109.5
H125 C12B H126 109.5
O7B C13B O6B 123.4(2)
O7B C13B C14B 126.2(3)
O6B C13B C14B 110.4(3)
C13B C14B H144 109.5
C13B C14B H145 109.5
H144 C14B H145 109.5
C13B C14B H146 109.5
H144 C14B H146 109.5
H145 C14B H146 109.5
C1A O1A C3A 116.15(17)
C9A O2A C2A 117.6(2)
C11A O4A C4A 116.5(2)
C13A O6A C5A 118.15(19)
C1B O1B C3B 115.80(18)
C9B O2B C2B 117.9(2)
C11B O4B C4B 117.6(2)
C13B O6B C5B 116.8(2)

loop_
_geom_bond_atom_site_label_1
_geom_bond_atom_site_label_2
_geom_bond_distance
C1A O1A 1.427(3)
C1A C8A 1.543(4)
C1A C6A 1.554(4)
C1A H1A 0.98(3)
C2A O2A 1.440(3)
C2A C3A 1.523(4)
C2A H21A 1.00(3)
C2A H22A 0.93(3)
C3A O1A 1.426(3)
C3A C4A 1.521(4)
C3A H3A 0.96(3)
C4A O4A 1.447(3)
C4A C5A 1.516(4)
C4A H4A 0.95(3)
C5A O6A 1.450(3)
C5A C6A 1.513(4)
C5A H5A 0.95(3)
C6A C7A 1.530(4)
C6A H6A 0.97(3)
C7A O8A 1.199(4)
C7A C8A 1.515(4)
C8A H81A 1.02(3)
C8A H82A 0.94(4)
C9A O3A 1.203(4)
C9A O2A 1.341(3)
C9A C10A 1.494(4)
C10A H101 0.9700
C10A H102 0.9700
C10A H103 0.9700
C11A O5A 1.195(4)
C11A O4A 1.346(3)
C11A C12A 1.497(4)
C12A H121 0.9700
C12A H122 0.9700
C12A H123 0.9700
C13A O7A 1.192(3)
C13A O6A 1.347(3)
C13A C14A 1.484(4)
C14A H141 0.9700
C14A H142 0.9700
C14A H143 0.9700
C1B O1B 1.427(3)
C1B C8B 1.548(4)
C1B C6B 1.560(4)
C1B H1B 1.02(3)
C2B O2B 1.445(3)
C2B C3B 1.519(4)
C2B H21B 1.00(4)
C2B H22B 0.92(4)
C3B O1B 1.433(3)
C3B C4B 1.530(4)
C3B H3B 0.97(3)
C4B O4B 1.451(3)
C4B C5B 1.516(4)
C4B H4B 0.98(3)
C5B O6B 1.447(3)
C5B C6B 1.502(4)
C5B H5B 0.95(3)
C6B C7B 1.529(4)
C6B H6B 0.96(3)
C7B O8B 1.192(4)
C7B C8B 1.520(5)
C8B H81B 1.14(3)
C8B H82B 0.96(4)
C9B O3B 1.203(3)
C9B O2B 1.341(4)
C9B C10B 1.491(4)
C10B H104 0.9700
C10B H105 0.9700
C10B H106 0.9700
C11B O5B 1.195(4)
C11B O4B 1.344(3)
C11B C12B 1.496(4)
C12B H124 0.9700
C12B H125 0.9700
C12B H126 0.9700
C13B O7B 1.198(3)
C13B O6B 1.361(3)
C13B C14B 1.484(4)
C14B H144 0.9700
C14B H145 0.9700
C14B H146 0.9700

loop_
_geom_hbond_atom_site_label_D
_geom_hbond_atom_site_label_H
_geom_hbond_atom_site_label_A
_geom_hbond_site_symmetry_A
_geom_hbond_distance_DH
_geom_hbond_distance_HA
_geom_hbond_distance_DA
_geom_hbond_angle_DHA
C1A H1A O3A . 0.98(3) 2.41(3) 3.184(3) 135(2)
C2A H22A O3A . 0.93(3) 2.31(3) 2.697(3) 104(2)
C2A H22A O6A . 0.93(3) 2.46(3) 2.876(3) 107(2)
C5A H5A O7A . 0.95(3) 2.27(3) 2.701(3) 106.8(19)
C1B H1B O3B . 1.02(3) 2.44(3) 3.237(3) 134(2)
C2B H22B O3B . 0.92(4) 2.34(3) 2.699(3) 103(2)
C2B H22B O6B . 0.92(4) 2.52(3) 2.929(3) 108(2)
C5B H5B O7B . 0.95(3) 2.34(3) 2.688(3) 101(2)
C4A H4A O3A 2_655 0.95(3) 2.44(3) 3.333(3) 157(2)
C2B H21B O3B 2_656 1.00(4) 2.49(4) 3.400(3) 150(2)
C4B H4B O3B 2_656 0.98(3) 2.46(3) 3.338(3) 148(2)
C10B H104 O8A 2_656 0.97 2.55 3.306(4) 135.2
C10B H106 O7A 2_656 0.97 2.52 3.472(4) 168.5
C12B H125 O1B 2_756 0.97 2.52 3.476(3) 167.1

loop_
_geom_torsion_atom_site_label_1
_geom_torsion_atom_site_label_2
_geom_torsion_atom_site_label_3
_geom_torsion_atom_site_label_4
_geom_torsion
O2A C2A C3A O1A 65.9(3)
O2A C2A C3A C4A -167.5(2)
O1A C3A C4A O4A -57.0(3)
C2A C3A C4A O4A 175.3(2)
O1A C3A C4A C5A 59.4(3)
C2A C3A C4A C5A -68.3(3)
O4A C4A C5A O6A -165.16(18)
C3A C4A C5A O6A 76.2(2)
O4A C4A C5A C6A 76.2(2)
C3A C4A C5A C6A -42.4(3)
O6A C5A C6A C7A 165.3(2)
C4A C5A C6A C7A -79.2(3)
O6A C5A C6A C1A -88.7(3)
C4A C5A C6A C1A 26.7(3)
O1A C1A C6A C5A -25.8(3)
C8A C1A C6A C5A -135.1(2)
O1A C1A C6A C7A 98.3(2)
C8A C1A C6A C7A -11.0(2)
C5A C6A C7A O8A -45.2(5)
C1A C6A C7A O8A -168.5(4)
C5A C6A C7A C8A 134.5(3)
C1A C6A C7A C8A 11.2(2)
O8A C7A C8A C1A 168.4(4)
C6A C7A C8A C1A -11.3(2)
O1A C1A C8A C7A -104.0(2)
C6A C1A C8A C7A 11.1(2)
O2B C2B C3B O1B 68.0(3)
O2B C2B C3B C4B -166.4(2)
O1B C3B C4B O4B -55.8(3)
C2B C3B C4B O4B 177.3(2)
O1B C3B C4B C5B 59.8(3)
C2B C3B C4B C5B -67.2(3)
O4B C4B C5B O6B -166.29(19)
C3B C4B C5B O6B 76.0(2)
O4B C4B C5B C6B 75.5(2)
C3B C4B C5B C6B -42.3(3)
O6B C5B C6B C7B 162.9(2)
C4B C5B C6B C7B -79.1(3)
O6B C5B C6B C1B -91.9(3)
C4B C5B C6B C1B 26.0(3)
O1B C1B C6B C5B -25.3(3)
C8B C1B C6B C5B -134.1(3)
O1B C1B C6B C7B 97.1(2)
C8B C1B C6B C7B -11.7(2)
C5B C6B C7B O8B -42.2(5)
C1B C6B C7B O8B -165.4(4)
C5B C6B C7B C8B 135.2(2)
C1B C6B C7B C8B 11.9(2)
O8B C7B C8B C1B 165.2(4)
C6B C7B C8B C1B -12.0(2)
O1B C1B C8B C7B -103.3(2)
C6B C1B C8B C7B 11.8(2)
C8A C1A O1A C3A 140.7(2)
C6A C1A O1A C3A 42.5(3)
C4A C3A O1A C1A -60.0(3)
C2A C3A O1A C1A 68.1(3)
O3A C9A O2A C2A -3.5(4)
C10A C9A O2A C2A 177.1(2)
C3A C2A O2A C9A -100.7(2)
O5A C11A O4A C4A 3.5(4)
C12A C11A O4A C4A -177.7(2)
C5A C4A O4A C11A 152.2(2)
C3A C4A O4A C11A -86.8(3)
O7A C13A O6A C5A 10.7(4)
C14A C13A O6A C5A -170.0(2)
C4A C5A O6A C13A 121.1(2)
C6A C5A O6A C13A -118.6(2)
C8B C1B O1B C3B 140.4(2)
C6B C1B O1B C3B 42.6(3)
C2B C3B O1B C1B 67.0(3)
C4B C3B O1B C1B -60.3(3)
O3B C9B O2B C2B -0.5(4)
C10B C9B O2B C2B 179.8(2)
C3B C2B O2B C9B -103.5(3)
O5B C11B O4B C4B 1.5(4)
C12B C11B O4B C4B -179.3(2)
C5B C4B O4B C11B 155.0(2)
C3B C4B O4B C11B -84.2(3)
O7B C13B O6B C5B 1.3(4)
C14B C13B O6B C5B -179.0(2)
C6B C5B O6B C13B -147.5(2)
C4B C5B O6B C13B 91.5(3)

_cod_database_fobs_code 2241966
